data_4348030
loop_
_publ_author_name
'Das, Ankita'
'Ghosh, Prabir'
'Priego, Jos\'e Luis'
'Jim\'enez-Aparicio, Reyes'
'Lahiri, Goutam Kumar'

_publ_section_title
;
 Unsymmetric (\m-oxido)/(\m-pyrazolato) and Symmetric (\m-pyrazolato)2
 Bridged Diosmium Frameworks: Electronic Structure and Magnetic
 Properties.
;
_journal_issue 17
_journal_name_full 'Inorganic chemistry'
_journal_page_first 8396
_journal_page_last 8406
_journal_paper_doi 10.1021/acs.inorgchem.6b00898
_journal_volume 55
_journal_year 2016
_chemical_formula_moiety 'C46 H38 N12 Os2, 2(Cl O4)'
_chemical_formula_sum 'C46 H38 Cl2 N12 O8 Os2'
_chemical_formula_weight 1338.18
_space_group_crystal_system triclinic
_space_group_IT_number 2
_space_group_name_Hall '-P 1'
_space_group_name_H-M_alt 'P -1'
_atom_sites_solution_hydrogens geom
_audit_creation_date 2016-03-29
_audit_creation_method
;
Olex2 1.2
(compiled 2016.02.19 svn.r3266 for OlexSys, GUI svn.r5155)
;
_cell_angle_alpha 82.37(3)
_cell_angle_beta 85.35(3)
_cell_angle_gamma 71.88(2)
_cell_formula_units_Z 2
_cell_length_a 10.134(7)
_cell_length_b 14.0076(10)
_cell_length_c 16.941(12)
_cell_measurement_reflns_used 3550
_cell_measurement_temperature 100(2)
_cell_measurement_theta_max 29.57
_cell_measurement_theta_min 2.98
_cell_volume 2263(2)
_computing_cell_refinement 'CrystalClear-SM Expert 2.1 b28'
_computing_data_collection 'CrystalClear-SM Expert 2.1 b28 (Rigaku, 2013)'
_computing_data_reduction 'CrystalClear-SM Expert 2.1 b28'
_computing_molecular_graphics ORTEP
_computing_publication_material ORTEP
_computing_structure_refinement 'ShelXL (Sheldrick, 2015)'
_diffrn_ambient_temperature 100.15
_diffrn_measured_fraction_theta_full 0.973
_diffrn_measured_fraction_theta_max 0.998
_diffrn_measurement_device_type 'Rigaku Saturn724'
_diffrn_measurement_method \w
_diffrn_radiation_type MoK\a
_diffrn_radiation_wavelength 0.7107
_diffrn_reflns_av_R_equivalents 0.0929
_diffrn_reflns_av_unetI/netI 0.0797
_diffrn_reflns_Laue_measured_fraction_full 0.973
_diffrn_reflns_Laue_measured_fraction_max 0.998
_diffrn_reflns_limit_h_max 12
_diffrn_reflns_limit_h_min -12
_diffrn_reflns_limit_k_max 16
_diffrn_reflns_limit_k_min -16
_diffrn_reflns_limit_l_max 20
_diffrn_reflns_limit_l_min -20
_diffrn_reflns_number 31491
_diffrn_reflns_point_group_measured_fraction_full 0.973
_diffrn_reflns_point_group_measured_fraction_max 0.998
_diffrn_reflns_theta_full 25.241
_diffrn_reflns_theta_max 24.999
_diffrn_reflns_theta_min 3.020
_diffrn_source 'fine-focus sealed tube'
_exptl_absorpt_coefficient_mu 5.797
_exptl_absorpt_correction_T_max 0.4238
_exptl_absorpt_correction_T_min 0.4238
_exptl_absorpt_correction_type numerical
_exptl_absorpt_process_details 'NUMABS (Rigaku, 1999)'
_exptl_crystal_colour brown
_exptl_crystal_density_diffrn 1.964
_exptl_crystal_density_method 'not measured'
_exptl_crystal_description needle
_exptl_crystal_F_000 1296
_exptl_crystal_size_max 0.2
_exptl_crystal_size_mid 0.05
_exptl_crystal_size_min 0.02
_refine_diff_density_max 4.589
_refine_diff_density_min -2.999
_refine_diff_density_rms 0.267
_refine_ls_extinction_method none
_refine_ls_goodness_of_fit_ref 1.130
_refine_ls_hydrogen_treatment constr
_refine_ls_matrix_type full
_refine_ls_number_parameters 631
_refine_ls_number_reflns 7960
_refine_ls_number_restraints 24
_refine_ls_restrained_S_all 1.129
_refine_ls_R_factor_all 0.0704
_refine_ls_R_factor_gt 0.0624
_refine_ls_shift/su_max 0.001
_refine_ls_shift/su_mean 0.000
_refine_ls_structure_factor_coef Fsqd
_refine_ls_weighting_details
;
 w=1/[\s^2^(Fo^2^)+(0.0603P)^2^+26.2988P]
 where P=(Fo^2^+2Fc^2^)/3
;
_refine_ls_weighting_scheme calc
_refine_ls_wR_factor_gt 0.1460
_refine_ls_wR_factor_ref 0.1567
_reflns_Friedel_coverage 0.000
_reflns_number_gt 7094
_reflns_number_total 7960
_reflns_threshold_expression 'I > 2\s(I)'
_cod_data_source_file ic6b00898_si_002.cif
_cod_data_source_block 2ClO42
_cod_database_code 4348030
_shelxl_version_number 2012-9
_shelx_space_group_comment
;
The symmetry employed for this shelxl refinement is uniquely defined
by the following loop, which should always be used as a source of
symmetry information in preference to the above space-group names.
They are only intended as comments.
;
_shelx_estimated_absorpt_t_max 0.893
_shelx_estimated_absorpt_t_min 0.390
_olex2_refinement_description
;
1. Fixed Uiso
 At 1.2 times of:
  All C(H) groups
2. Uiso/Uaniso restraints and constraints
Uanis(N3) \\sim Ueq: with sigma of 0.001 and sigma for terminal atoms of 0.001
Uanis(C39) \\sim Ueq: with sigma of 0.001 and sigma for terminal atoms of 0.001
Uanis(C43) \\sim Ueq: with sigma of 0.001 and sigma for terminal atoms of 0.001
Uanis(C9) \\sim Ueq: with sigma of 0.001 and sigma for terminal atoms of 0.001
3.a Aromatic/amide H refined with riding coordinates:
 C40(H40), C39(H39), C38(H38), C37(H37), C36(H36), C35(H35), C34(H34),
 C33(H33), C30(H30), C29(H29), C28(H28), C27(H27), C24(H24), C23(H23), C20(H20),
  C19(H19), C18(H18), C17(H17), C16(H16), C15(H15), C14(H14), C13(H13),
 C10(H10), C9(H9), C8(H8), C7(H7), C46(H46), C45(H45), C44(H44), C3(H3), C2(H2),
  C1(H1), C4(H4), C5(H5), C6(H6), C43(H43), C26(H26), C25(H25)
;
_olex2_submission_special_instructions 'No special instructions were received'

loop_
_space_group_symop_operation_xyz
'x, y, z'
'-x, -y, -z'

loop_
_atom_site_label
_atom_site_type_symbol
_atom_site_fract_x
_atom_site_fract_y
_atom_site_fract_z
_atom_site_U_iso_or_equiv
_atom_site_adp_type
_atom_site_occupancy
_atom_site_site_symmetry_order
_atom_site_calc_flag
_atom_site_refinement_flags_posn
_atom_site_refinement_flags_adp
Os1 Os 0.01407(4) 0.39528(3) 0.23024(2) 0.01449(14) Uani 1 1 d . .
Os2 Os -0.00593(4) 0.68318(3) 0.28059(2) 0.01374(14) Uani 1 1 d . .
Cl2 Cl -0.3528(3) 1.2012(2) 0.01636(17) 0.0243(6) Uani 1 1 d . .
Cl1 Cl 0.3913(6) 0.9176(4) 0.3840(4) 0.096(2) Uani 1 1 d . .
O8 O -0.3702(8) 1.1012(6) 0.0241(5) 0.0297(19) Uani 1 1 d . .
O7 O -0.3619(9) 1.2431(6) -0.0664(5) 0.032(2) Uani 1 1 d . .
O6 O -0.4626(9) 1.2651(6) 0.0624(5) 0.037(2) Uani 1 1 d . .
O5 O -0.2184(9) 1.1951(6) 0.0451(6) 0.038(2) Uani 1 1 d . .
O3 O 0.2594(16) 1.0212(13) 0.3568(11) 0.120(6) Uani 1 1 d . .
O1 O 0.3570(12) 0.8937(7) 0.4652(7) 0.064(4) Uani 1 1 d . .
O4 O 0.3552(15) 0.8674(13) 0.3325(7) 0.091(5) Uani 1 1 d . .
O2 O 0.5010(12) 0.9560(9) 0.3680(12) 0.125(7) Uani 1 1 d . .
N8 N 0.1908(10) 0.3235(7) 0.2951(5) 0.022(2) Uani 1 1 d . .
N7 N 0.1270(9) 0.2917(7) 0.1544(5) 0.019(2) Uani 1 1 d . .
N5 N -0.1669(9) 0.4556(7) 0.1662(5) 0.0168(19) Uani 1 1 d . .
N6 N -0.0883(9) 0.2898(7) 0.2639(5) 0.0187(19) Uani 1 1 d . .
N10 N -0.0480(9) 0.7674(6) 0.3758(5) 0.0169(19) Uani 1 1 d . .
N9 N 0.1859(9) 0.6386(7) 0.3305(5) 0.022(2) Uani 1 1 d . .
N2 N 0.0721(8) 0.6064(6) 0.1790(5) 0.0134(18) Uani 1 1 d . .
N1 N 0.1069(9) 0.5023(7) 0.1721(5) 0.0173(19) Uani 1 1 d . .
N4 N -0.0850(9) 0.4787(7) 0.3254(5) 0.020(2) Uani 1 1 d . .
N12 N -0.1995(9) 0.7468(6) 0.2312(5) 0.0151(18) Uani 1 1 d . .
N11 N 0.0165(9) 0.8152(7) 0.2180(6) 0.025(2) Uani 1 1 d . .
N3 N -0.0661(9) 0.5651(6) 0.3488(5) 0.0160(19) Uani 1 1 d . U
C40 C -0.0957(11) 0.9667(8) 0.1324(7) 0.024(3) Uani 1 1 d . .
H40 H -0.1728 1.0058 0.1019 0.029 Uiso 1 1 calc R .
C39 C 0.0183(12) 1.0007(9) 0.1331(7) 0.024(2) Uani 1 1 d . U
H39 H 0.0218 1.0616 0.1020 0.029 Uiso 1 1 calc R .
C38 C 0.1280(12) 0.9438(9) 0.1804(7) 0.025(3) Uani 1 1 d . .
H38 H 0.2039 0.9685 0.1854 0.030 Uiso 1 1 calc R .
C37 C 0.1265(11) 0.8513(8) 0.2202(6) 0.018(2) Uani 1 1 d . .
H37 H 0.2044 0.8116 0.2499 0.021 Uiso 1 1 calc R .
C32 C 0.0670(11) 0.7655(9) 0.4177(6) 0.023(2) Uani 1 1 d . .
C36 C -0.1767(10) 0.8338(8) 0.3959(6) 0.016(2) Uani 1 1 d . .
H36 H -0.2561 0.8356 0.3688 0.020 Uiso 1 1 calc R .
C35 C -0.1918(13) 0.8956(9) 0.4530(6) 0.027(3) Uani 1 1 d . .
H35 H -0.2816 0.9385 0.4663 0.032 Uiso 1 1 calc R .
C34 C -0.0760(13) 0.8973(9) 0.4929(7) 0.028(3) Uani 1 1 d . .
H34 H -0.0854 0.9425 0.5316 0.034 Uiso 1 1 calc R .
C33 C 0.0532(12) 0.8302(8) 0.4737(7) 0.023(2) Uani 1 1 d . .
H33 H 0.1328 0.8295 0.5000 0.027 Uiso 1 1 calc R .
C31 C 0.1977(11) 0.6891(8) 0.3921(6) 0.019(2) Uani 1 1 d . .
C30 C 0.3231(11) 0.6728(9) 0.4284(7) 0.024(3) Uani 1 1 d . .
H30 H 0.3294 0.7112 0.4694 0.029 Uiso 1 1 calc R .
C29 C 0.4383(12) 0.5980(8) 0.4020(7) 0.027(3) Uani 1 1 d . .
H29 H 0.5248 0.5833 0.4263 0.033 Uiso 1 1 calc R .
C28 C 0.4275(12) 0.5440(9) 0.3394(7) 0.029(3) Uani 1 1 d . .
H28 H 0.5062 0.4937 0.3208 0.035 Uiso 1 1 calc R .
C27 C 0.3029(11) 0.5653(9) 0.3065(7) 0.026(3) Uani 1 1 d . .
H27 H 0.2958 0.5280 0.2650 0.032 Uiso 1 1 calc R .
C24 C 0.4276(12) 0.2058(9) 0.3764(7) 0.026(3) Uani 1 1 d . .
H24 H 0.5087 0.1668 0.4036 0.032 Uiso 1 1 calc R .
C23 C 0.4017(12) 0.1837(10) 0.3035(7) 0.029(3) Uani 1 1 d . .
H23 H 0.4645 0.1272 0.2811 0.035 Uiso 1 1 calc R .
C21 C 0.2503(11) 0.2235(8) 0.1832(7) 0.024(3) Uani 1 1 d . .
C20 C 0.3261(12) 0.1473(9) 0.1408(6) 0.026(3) Uani 1 1 d . .
H20 H 0.4097 0.1015 0.1615 0.031 Uiso 1 1 calc R .
C19 C 0.2838(12) 0.1352(9) 0.0681(7) 0.027(3) Uani 1 1 d . .
H19 H 0.3374 0.0820 0.0387 0.033 Uiso 1 1 calc R .
C18 C 0.1602(12) 0.2034(9) 0.0391(6) 0.023(3) Uani 1 1 d . .
H18 H 0.1287 0.1977 -0.0109 0.028 Uiso 1 1 calc R .
C17 C 0.0850(12) 0.2784(9) 0.0836(6) 0.021(2) Uani 1 1 d . .
H17 H -0.0003 0.3231 0.0642 0.026 Uiso 1 1 calc R .
C16 C -0.0316(10) 0.1950(8) 0.3077(7) 0.020(2) Uani 1 1 d . .
H16 H 0.0564 0.1809 0.3301 0.024 Uiso 1 1 calc R .
C15 C -0.0973(11) 0.1218(9) 0.3198(6) 0.024(3) Uani 1 1 d . .
H15 H -0.0568 0.0597 0.3515 0.028 Uiso 1 1 calc R .
C14 C -0.2247(12) 0.1395(9) 0.2850(7) 0.027(3) Uani 1 1 d . .
H14 H -0.2716 0.0897 0.2924 0.032 Uiso 1 1 calc R .
C13 C -0.2808(12) 0.2308(10) 0.2396(7) 0.028(3) Uani 1 1 d . .
H13 H -0.3658 0.2436 0.2142 0.034 Uiso 1 1 calc R .
C12 C -0.2123(11) 0.3048(9) 0.2311(6) 0.019(2) Uani 1 1 d . .
C11 C -0.2609(11) 0.4032(7) 0.1798(6) 0.015(2) Uani 1 1 d . .
C10 C -0.3924(10) 0.4420(8) 0.1473(6) 0.018(2) Uani 1 1 d . .
H10 H -0.4581 0.4058 0.1588 0.021 Uiso 1 1 calc R .
C9 C -0.4269(11) 0.5326(8) 0.0986(6) 0.020(2) Uani 1 1 d . U
H9 H -0.5159 0.5594 0.0765 0.024 Uiso 1 1 calc R .
C8 C -0.3259(11) 0.5852(9) 0.0824(6) 0.021(2) Uani 1 1 d . .
H8 H -0.3455 0.6473 0.0487 0.026 Uiso 1 1 calc R .
C7 C -0.1991(12) 0.5435(9) 0.1169(6) 0.023(2) Uani 1 1 d . .
H7 H -0.1311 0.5779 0.1057 0.027 Uiso 1 1 calc R .
C46 C -0.3099(11) 0.7082(8) 0.2444(6) 0.019(2) Uani 1 1 d . .
H46 H -0.2997 0.6478 0.2795 0.022 Uiso 1 1 calc R .
C45 C -0.4344(11) 0.7544(9) 0.2085(7) 0.022(2) Uani 1 1 d . .
H45 H -0.5078 0.7250 0.2178 0.026 Uiso 1 1 calc R .
C44 C -0.4528(11) 0.8447(9) 0.1582(7) 0.025(3) Uani 1 1 d . .
H44 H -0.5380 0.8768 0.1326 0.031 Uiso 1 1 calc R .
C42 C -0.2177(10) 0.8359(8) 0.1831(6) 0.015(2) Uani 1 1 d . .
C3 C 0.1292(11) 0.6483(9) 0.1141(7) 0.023(2) Uani 1 1 d . .
H3 H 0.1228 0.7179 0.1042 0.027 Uiso 1 1 calc R .
C2 C 0.1978(11) 0.5774(8) 0.0641(6) 0.017(2) Uani 1 1 d . .
H2 H 0.2444 0.5874 0.0142 0.021 Uiso 1 1 calc R .
C1 C 0.1836(11) 0.4890(9) 0.1028(7) 0.021(2) Uani 1 1 d . .
H1 H 0.2231 0.4252 0.0833 0.025 Uiso 1 1 calc R .
C4 C -0.1192(12) 0.5715(9) 0.4245(6) 0.023(3) Uani 1 1 d . .
H4 H -0.1158 0.6218 0.4560 0.028 Uiso 1 1 calc R .
C5 C -0.1787(11) 0.4965(8) 0.4503(6) 0.019(2) Uani 1 1 d . .
H5 H -0.2243 0.4858 0.5005 0.023 Uiso 1 1 calc R .
C6 C -0.1571(10) 0.4399(8) 0.3866(6) 0.017(2) Uani 1 1 d . .
H6 H -0.1879 0.3825 0.3855 0.021 Uiso 1 1 calc R .
C43 C -0.3438(11) 0.8869(8) 0.1461(6) 0.018(2) Uani 1 1 d . U
H43 H -0.3547 0.9492 0.1134 0.021 Uiso 1 1 calc R .
C41 C -0.0992(11) 0.8750(8) 0.1762(6) 0.020(2) Uani 1 1 d . .
C22 C 0.2846(11) 0.2428(9) 0.2616(6) 0.021(2) Uani 1 1 d . .
C26 C 0.2151(11) 0.3442(9) 0.3671(6) 0.022(2) Uani 1 1 d . .
H26 H 0.1505 0.3998 0.3897 0.026 Uiso 1 1 calc R .
C25 C 0.3304(11) 0.2879(8) 0.4094(6) 0.020(2) Uani 1 1 d . .
H25 H 0.3439 0.3043 0.4602 0.025 Uiso 1 1 calc R .

loop_
_atom_site_aniso_label
_atom_site_aniso_U_11
_atom_site_aniso_U_22
_atom_site_aniso_U_33
_atom_site_aniso_U_23
_atom_site_aniso_U_13
_atom_site_aniso_U_12
Os1 0.0129(2) 0.0140(2) 0.0137(2) 0.00091(17) -0.00296(16) -0.00033(18)
Os2 0.0112(2) 0.0132(2) 0.0135(2) 0.00094(16) -0.00269(16) 0.00068(17)
Cl2 0.0231(14) 0.0186(14) 0.0308(15) 0.0055(11) -0.0128(11) -0.0064(12)
Cl1 0.097(4) 0.109(4) 0.126(5) -0.096(4) 0.081(4) -0.085(4)
O8 0.027(4) 0.016(4) 0.047(5) 0.005(4) -0.019(4) -0.006(4)
O7 0.036(5) 0.030(5) 0.030(5) 0.016(4) -0.017(4) -0.011(4)
O6 0.031(5) 0.029(5) 0.045(5) -0.009(4) -0.006(4) 0.001(4)
O5 0.031(5) 0.030(5) 0.058(6) 0.013(4) -0.027(4) -0.018(4)
O3 0.084(11) 0.094(12) 0.149(16) 0.026(11) -0.006(10) 0.005(10)
O1 0.074(8) 0.025(5) 0.087(9) -0.009(6) -0.058(7) 0.007(5)
O4 0.095(10) 0.151(15) 0.044(7) 0.007(8) -0.009(7) -0.068(10)
O2 0.033(6) 0.049(8) 0.28(2) 0.061(11) -0.062(10) -0.015(6)
N8 0.029(5) 0.020(5) 0.015(5) 0.000(4) 0.001(4) -0.007(4)
N7 0.022(5) 0.020(5) 0.018(5) 0.003(4) -0.006(4) -0.011(4)
N5 0.017(5) 0.018(5) 0.015(4) -0.005(4) -0.005(4) -0.002(4)
N6 0.017(5) 0.016(5) 0.018(5) -0.005(4) 0.005(4) 0.003(4)
N10 0.018(5) 0.010(4) 0.020(5) 0.003(4) 0.003(4) -0.005(4)
N9 0.017(5) 0.026(5) 0.022(5) -0.007(4) -0.001(4) -0.005(4)
N2 0.013(4) 0.018(5) 0.014(4) -0.002(4) -0.002(3) -0.010(4)
N1 0.014(5) 0.017(5) 0.019(5) 0.001(4) 0.000(4) -0.003(4)
N4 0.017(5) 0.012(4) 0.023(5) 0.005(4) -0.004(4) 0.003(4)
N12 0.018(5) 0.010(4) 0.016(4) -0.002(3) -0.005(4) -0.002(4)
N11 0.020(5) 0.021(5) 0.031(6) 0.003(4) 0.000(4) -0.004(4)
N3 0.016(2) 0.016(2) 0.016(2) -0.0018(10) -0.0014(10) -0.0041(11)
C40 0.019(6) 0.019(6) 0.030(6) 0.002(5) -0.005(5) -0.002(5)
C39 0.025(3) 0.024(3) 0.025(3) -0.0026(10) -0.0009(10) -0.0078(12)
C38 0.023(6) 0.022(6) 0.032(7) -0.004(5) 0.001(5) -0.009(5)
C37 0.017(5) 0.020(6) 0.018(5) -0.001(4) 0.002(4) -0.008(5)
C32 0.021(6) 0.029(6) 0.021(6) 0.002(5) -0.005(5) -0.009(5)
C36 0.014(5) 0.024(6) 0.010(5) 0.007(4) -0.004(4) -0.006(5)
C35 0.042(7) 0.030(7) 0.010(5) -0.001(5) 0.007(5) -0.015(6)
C34 0.040(7) 0.024(6) 0.024(6) -0.008(5) 0.001(5) -0.013(6)
C33 0.018(6) 0.019(6) 0.029(6) 0.002(5) -0.008(5) -0.001(5)
C31 0.022(6) 0.010(5) 0.022(6) 0.008(4) -0.009(4) -0.002(5)
C30 0.018(6) 0.027(6) 0.028(6) 0.003(5) -0.012(5) -0.009(5)
C29 0.019(6) 0.016(6) 0.039(7) 0.013(5) -0.009(5) 0.001(5)
C28 0.016(6) 0.023(6) 0.041(7) 0.002(5) 0.007(5) -0.001(5)
C27 0.016(6) 0.020(6) 0.041(7) 0.004(5) -0.006(5) -0.004(5)
C24 0.018(6) 0.028(6) 0.029(6) -0.001(5) -0.013(5) 0.003(5)
C23 0.023(6) 0.033(7) 0.026(6) 0.008(5) -0.011(5) -0.005(6)
C21 0.020(6) 0.017(6) 0.032(6) -0.003(5) -0.008(5) 0.000(5)
C20 0.024(6) 0.024(6) 0.021(6) -0.004(5) -0.010(5) 0.006(5)
C19 0.021(6) 0.022(6) 0.036(7) -0.013(5) 0.006(5) 0.001(5)
C18 0.034(7) 0.027(6) 0.012(5) -0.006(5) 0.003(5) -0.013(6)
C17 0.029(6) 0.025(6) 0.015(5) -0.003(5) -0.001(5) -0.013(5)
C16 0.008(5) 0.019(6) 0.030(6) 0.006(5) -0.004(4) -0.002(4)
C15 0.018(6) 0.031(7) 0.017(6) 0.012(5) -0.004(4) -0.004(5)
C14 0.035(7) 0.036(7) 0.021(6) -0.001(5) 0.000(5) -0.030(6)
C13 0.019(6) 0.038(7) 0.029(6) -0.002(5) -0.006(5) -0.010(5)
C12 0.012(5) 0.027(6) 0.018(6) 0.000(5) -0.003(4) -0.004(5)
C11 0.019(5) 0.008(5) 0.012(5) 0.003(4) 0.003(4) 0.004(4)
C10 0.009(5) 0.022(6) 0.018(5) 0.003(4) -0.003(4) -0.001(4)
C9 0.020(2) 0.020(2) 0.020(2) -0.0024(10) -0.0014(10) -0.0058(12)
C8 0.021(6) 0.021(6) 0.015(5) -0.003(5) -0.003(4) 0.003(5)
C7 0.021(6) 0.022(6) 0.021(6) 0.000(5) -0.007(5) -0.001(5)
C46 0.020(6) 0.017(6) 0.021(6) 0.000(4) -0.004(4) -0.008(5)
C45 0.009(5) 0.023(6) 0.032(6) -0.006(5) 0.003(4) 0.000(5)
C44 0.012(5) 0.026(6) 0.036(7) 0.009(5) -0.014(5) -0.003(5)
C42 0.012(5) 0.014(5) 0.013(5) 0.001(4) 0.003(4) 0.003(4)
C3 0.022(6) 0.017(6) 0.027(6) 0.001(5) -0.004(5) -0.003(5)
C2 0.016(5) 0.020(6) 0.016(5) 0.000(4) 0.002(4) -0.006(5)
C1 0.012(5) 0.020(6) 0.024(6) -0.006(5) 0.001(4) 0.004(5)
C4 0.040(7) 0.023(6) 0.009(5) 0.000(4) 0.005(5) -0.015(5)
C5 0.021(6) 0.016(5) 0.018(5) 0.004(4) -0.006(4) -0.002(5)
C6 0.013(5) 0.024(6) 0.008(5) 0.003(4) 0.000(4) 0.002(5)
C43 0.018(2) 0.018(2) 0.017(2) -0.0018(10) -0.0012(10) -0.0050(12)
C41 0.025(6) 0.025(6) 0.014(5) -0.003(4) -0.006(4) -0.009(5)
C22 0.012(5) 0.029(6) 0.018(6) 0.007(5) -0.005(4) -0.004(5)
C26 0.017(6) 0.040(7) 0.013(5) -0.003(5) -0.002(4) -0.014(5)
C25 0.027(6) 0.022(6) 0.015(5) 0.008(4) -0.012(4) -0.013(5)

loop_
_atom_type_symbol
_atom_type_description
_atom_type_scat_dispersion_real
_atom_type_scat_dispersion_imag
_atom_type_scat_source
C C 0.0033 0.0016 'International Tables Vol C Tables 4.2.6.8 and 6.1.1.4'
H H 0.0000 0.0000 'International Tables Vol C Tables 4.2.6.8 and 6.1.1.4'
Cl Cl 0.1484 0.1585 'International Tables Vol C Tables 4.2.6.8 and 6.1.1.4'
N N 0.0061 0.0033 'International Tables Vol C Tables 4.2.6.8 and 6.1.1.4'
O O 0.0106 0.0060 'International Tables Vol C Tables 4.2.6.8 and 6.1.1.4'
Os Os -1.2165 7.6030 'International Tables Vol C Tables 4.2.6.8 and 6.1.1.4'

loop_
_geom_angle_atom_site_label_1
_geom_angle_atom_site_label_2
_geom_angle_atom_site_label_3
_geom_angle
N8 Os1 N5 175.2(3)
N8 Os1 N1 91.0(3)
N8 Os1 N4 91.8(3)
N7 Os1 N8 79.2(4)
N7 Os1 N5 98.6(3)
N7 Os1 N1 89.7(3)
N7 Os1 N4 168.9(3)
N5 Os1 N1 93.4(3)
N5 Os1 N4 89.9(3)
N6 Os1 N8 97.3(4)
N6 Os1 N7 83.7(3)
N6 Os1 N5 78.1(3)
N6 Os1 N1 168.2(3)
N6 Os1 N4 91.2(3)
N1 Os1 N4 96.9(3)
N10 Os2 N2 168.8(3)
N10 Os2 N12 96.3(3)
N10 Os2 N11 83.2(3)
N10 Os2 N3 91.6(3)
N9 Os2 N10 78.9(4)
N9 Os2 N2 93.2(3)
N9 Os2 N12 172.7(3)
N9 Os2 N11 95.3(4)
N9 Os2 N3 92.6(3)
N12 Os2 N2 90.8(3)
N12 Os2 N3 93.0(3)
N11 Os2 N2 89.7(3)
N11 Os2 N12 78.7(3)
N11 Os2 N3 169.6(3)
N3 Os2 N2 96.7(3)
O8 Cl2 O5 110.1(5)
O7 Cl2 O8 109.2(5)
O7 Cl2 O5 109.8(5)
O6 Cl2 O8 108.7(5)
O6 Cl2 O7 109.0(5)
O6 Cl2 O5 109.9(6)
O1 Cl1 O3 102.7(8)
O4 Cl1 O3 90.5(11)
O4 Cl1 O1 116.2(8)
O4 Cl1 O2 121.8(11)
O2 Cl1 O3 100.0(8)
O2 Cl1 O1 116.7(11)
C22 N8 Os1 114.6(7)
C26 N8 Os1 126.1(8)
C26 N8 C22 119.1(10)
C21 N7 Os1 116.1(7)
C17 N7 Os1 125.8(8)
C17 N7 C21 117.7(10)
C11 N5 Os1 115.5(7)
C7 N5 Os1 125.3(7)
C7 N5 C11 119.1(9)
C16 N6 Os1 125.4(7)
C12 N6 Os1 117.8(7)
C12 N6 C16 116.0(9)
C32 N10 Os2 116.2(7)
C36 N10 Os2 125.6(7)
C36 N10 C32 117.7(9)
C31 N9 Os2 116.1(7)
C31 N9 C27 117.4(10)
C27 N9 Os2 126.4(8)
N1 N2 Os2 128.8(6)
C3 N2 Os2 122.6(7)
C3 N2 N1 106.9(8)
N2 N1 Os1 129.1(6)
C1 N1 Os1 123.0(8)
C1 N1 N2 105.2(8)
N3 N4 Os1 129.2(7)
C6 N4 Os1 122.0(7)
C6 N4 N3 107.1(9)
C46 N12 Os2 125.7(7)
C42 N12 Os2 116.1(7)
C42 N12 C46 118.1(9)
C37 N11 Os2 126.1(7)
C37 N11 C41 118.8(9)
C41 N11 Os2 114.9(7)
N4 N3 Os2 130.0(6)
C4 N3 Os2 122.7(7)
C4 N3 N4 106.3(8)
C39 C40 H40 119.5
C39 C40 C41 120.9(11)
C41 C40 H40 119.5
C40 C39 H39 120.8
C40 C39 C38 118.5(11)
C38 C39 H39 120.8
C39 C38 H38 120.0
C37 C38 C39 120.0(11)
C37 C38 H38 120.0
N11 C37 C38 121.9(10)
N11 C37 H37 119.0
C38 C37 H37 119.0
N10 C32 C31 112.4(9)
C33 C32 N10 120.7(10)
C33 C32 C31 127.0(10)
N10 C36 H36 119.1
C35 C36 N10 121.8(10)
C35 C36 H36 119.1
C36 C35 H35 119.6
C36 C35 C34 120.8(11)
C34 C35 H35 119.6
C35 C34 H34 121.1
C33 C34 C35 117.7(11)
C33 C34 H34 121.1
C32 C33 C34 121.2(11)
C32 C33 H33 119.4
C34 C33 H33 119.4
N9 C31 C32 115.5(9)
N9 C31 C30 123.1(10)
C30 C31 C32 121.4(10)
C31 C30 H30 121.4
C29 C30 C31 117.2(11)
C29 C30 H30 121.4
C30 C29 H29 119.8
C30 C29 C28 120.5(11)
C28 C29 H29 119.8
C29 C28 H28 120.6
C27 C28 C29 118.8(11)
C27 C28 H28 120.6
N9 C27 H27 118.5
C28 C27 N9 123.0(12)
C28 C27 H27 118.5
C23 C24 H24 120.9
C23 C24 C25 118.1(10)
C25 C24 H24 120.9
C24 C23 H23 119.3
C24 C23 C22 121.4(12)
C22 C23 H23 119.3
N7 C21 C22 113.5(9)
C20 C21 N7 120.6(10)
C20 C21 C22 125.9(10)
C21 C20 H20 119.4
C21 C20 C19 121.3(11)
C19 C20 H20 119.4
C20 C19 H19 120.9
C20 C19 C18 118.3(10)
C18 C19 H19 120.9
C19 C18 H18 120.4
C17 C18 C19 119.2(11)
C17 C18 H18 120.4
N7 C17 C18 122.9(11)
N7 C17 H17 118.5
C18 C17 H17 118.5
N6 C16 H16 118.4
C15 C16 N6 123.1(10)
C15 C16 H16 118.4
C16 C15 H15 120.3
C16 C15 C14 119.3(10)
C14 C15 H15 120.3
C15 C14 H14 120.6
C13 C14 C15 118.8(10)
C13 C14 H14 120.6
C14 C13 H13 120.0
C14 C13 C12 119.9(10)
C12 C13 H13 120.0
N6 C12 C13 122.8(10)
N6 C12 C11 113.3(9)
C13 C12 C11 123.7(10)
N5 C11 C12 114.9(9)
N5 C11 C10 120.7(9)
C10 C11 C12 124.4(10)
C11 C10 H10 119.8
C9 C10 C11 120.3(10)
C9 C10 H10 119.8
C10 C9 H9 120.7
C10 C9 C8 118.5(10)
C8 C9 H9 120.7
C9 C8 H8 120.9
C7 C8 C9 118.3(10)
C7 C8 H8 120.9
N5 C7 C8 123.0(11)
N5 C7 H7 118.5
C8 C7 H7 118.5
N12 C46 H46 118.9
N12 C46 C45 122.1(10)
C45 C46 H46 118.9
C46 C45 H45 120.0
C46 C45 C44 119.9(10)
C44 C45 H45 120.0
C45 C44 H44 120.6
C43 C44 C45 118.9(10)
C43 C44 H44 120.6
N12 C42 C43 121.8(9)
N12 C42 C41 114.8(9)
C43 C42 C41 123.3(9)
N2 C3 H3 124.3
N2 C3 C2 111.4(10)
C2 C3 H3 124.3
C3 C2 H2 128.1
C1 C2 C3 103.9(9)
C1 C2 H2 128.1
N1 C1 H1 123.7
C2 C1 N1 112.6(10)
C2 C1 H1 123.7
N3 C4 H4 124.0
N3 C4 C5 112.0(10)
C5 C4 H4 124.0
C4 C5 H5 127.9
C4 C5 C6 104.3(10)
C6 C5 H5 127.9
N4 C6 C5 110.1(10)
N4 C6 H6 124.9
C5 C6 H6 124.9
C44 C43 C42 119.1(10)
C44 C43 H43 120.5
C42 C43 H43 120.5
N11 C41 C40 119.6(10)
N11 C41 C42 115.5(9)
C40 C41 C42 124.9(10)
N8 C22 C23 119.4(10)
N8 C22 C21 116.2(9)
C23 C22 C21 124.3(11)
N8 C26 H26 118.7
N8 C26 C25 122.7(11)
C25 C26 H26 118.7
C24 C25 H25 120.4
C26 C25 C24 119.2(10)
C26 C25 H25 120.4

loop_
_geom_bond_atom_site_label_1
_geom_bond_atom_site_label_2
_geom_bond_distance
Os1 N8 2.081(10)
Os1 N7 2.070(9)
Os1 N5 2.090(9)
Os1 N6 2.053(9)
Os1 N1 2.107(8)
Os1 N4 2.116(9)
Os2 N10 2.063(9)
Os2 N9 2.062(9)
Os2 N2 2.118(8)
Os2 N12 2.079(9)
Os2 N11 2.074(9)
Os2 N3 2.109(8)
Cl2 O8 1.453(8)
Cl2 O7 1.444(8)
Cl2 O6 1.439(9)
Cl2 O5 1.457(8)
Cl1 O3 1.680(16)
Cl1 O1 1.414(13)
Cl1 O4 1.329(14)
Cl1 O2 1.371(12)
N8 C22 1.386(14)
N8 C26 1.348(14)
N7 C21 1.395(14)
N7 C17 1.358(14)
N5 C11 1.362(13)
N5 C7 1.357(14)
N6 C16 1.407(13)
N6 C12 1.361(13)
N10 C32 1.405(14)
N10 C36 1.393(13)
N9 C31 1.368(14)
N9 C27 1.379(14)
N2 N1 1.408(12)
N2 C3 1.352(14)
N1 C1 1.355(13)
N4 N3 1.395(12)
N4 C6 1.372(13)
N12 C46 1.377(13)
N12 C42 1.366(13)
N11 C37 1.364(14)
N11 C41 1.394(14)
N3 C4 1.352(13)
C40 H40 0.9500
C40 C39 1.382(16)
C40 C41 1.403(15)
C39 H39 0.9500
C39 C38 1.392(16)
C38 H38 0.9500
C38 C37 1.383(15)
C37 H37 0.9500
C32 C33 1.366(16)
C32 C31 1.496(15)
C36 H36 0.9500
C36 C35 1.350(15)
C35 H35 0.9500
C35 C34 1.409(17)
C34 H34 0.9500
C34 C33 1.396(16)
C33 H33 0.9500
C31 C30 1.398(14)
C30 H30 0.9500
C30 C29 1.393(16)
C29 H29 0.9500
C29 C28 1.411(18)
C28 H28 0.9500
C28 C27 1.352(16)
C27 H27 0.9500
C24 H24 0.9500
C24 C23 1.375(16)
C24 C25 1.407(16)
C23 H23 0.9500
C23 C22 1.403(15)
C21 C20 1.359(16)
C21 C22 1.479(16)
C20 H20 0.9500
C20 C19 1.385(16)
C19 H19 0.9500
C19 C18 1.398(16)
C18 H18 0.9500
C18 C17 1.368(15)
C17 H17 0.9500
C16 H16 0.9500
C16 C15 1.373(15)
C15 H15 0.9500
C15 C14 1.400(16)
C14 H14 0.9500
C14 C13 1.381(17)
C13 H13 0.9500
C13 C12 1.402(16)
C12 C11 1.492(14)
C11 C10 1.401(14)
C10 H10 0.9500
C10 C9 1.381(15)
C9 H9 0.9500
C9 C8 1.426(15)
C8 H8 0.9500
C8 C7 1.378(15)
C7 H7 0.9500
C46 H46 0.9500
C46 C45 1.376(15)
C45 H45 0.9500
C45 C44 1.398(15)
C44 H44 0.9500
C44 C43 1.395(15)
C42 C43 1.408(14)
C42 C41 1.458(15)
C3 H3 0.9500
C3 C2 1.373(15)
C2 H2 0.9500
C2 C1 1.365(15)
C1 H1 0.9500
C4 H4 0.9500
C4 C5 1.374(15)
C5 H5 0.9500
C5 C6 1.386(15)
C6 H6 0.9500
C43 H43 0.9500
C26 H26 0.9500
C26 C25 1.384(15)
C25 H25 0.9500

loop_
_geom_torsion_atom_site_label_1
_geom_torsion_atom_site_label_2
_geom_torsion_atom_site_label_3
_geom_torsion_atom_site_label_4
_geom_torsion
Os1 N8 C22 C23 -174.7(8)
Os1 N8 C22 C21 3.7(12)
Os1 N8 C26 C25 174.8(8)
Os1 N7 C21 C20 174.6(9)
Os1 N7 C21 C22 -4.6(12)
Os1 N7 C17 C18 -174.9(8)
Os1 N5 C11 C12 -6.7(11)
Os1 N5 C11 C10 172.8(8)
Os1 N5 C7 C8 -173.2(8)
Os1 N6 C16 C15 -171.1(8)
Os1 N6 C12 C13 169.7(8)
Os1 N6 C12 C11 -5.2(12)
Os1 N1 C1 C2 161.5(7)
Os1 N4 N3 Os2 29.5(12)
Os1 N4 N3 C4 -161.9(7)
Os1 N4 C6 C5 163.9(7)
Os2 N10 C32 C33 170.0(8)
Os2 N10 C32 C31 -8.8(11)
Os2 N10 C36 C35 -171.4(8)
Os2 N9 C31 C32 3.5(12)
Os2 N9 C31 C30 -175.3(8)
Os2 N9 C27 C28 176.2(9)
Os2 N2 N1 Os1 33.8(12)
Os2 N2 N1 C1 -164.8(7)
Os2 N2 C3 C2 167.1(7)
Os2 N12 C46 C45 -179.1(8)
Os2 N12 C42 C43 -179.8(8)
Os2 N12 C42 C41 -2.3(11)
Os2 N11 C37 C38 -175.5(8)
Os2 N11 C41 C40 179.4(8)
Os2 N11 C41 C42 0.1(12)
Os2 N3 C4 C5 166.5(7)
N8 C26 C25 C24 0.5(17)
N7 C21 C20 C19 0.1(18)
N7 C21 C22 N8 0.6(14)
N7 C21 C22 C23 178.9(10)
N5 C11 C10 C9 2.3(16)
N6 C16 C15 C14 2.4(17)
N6 C12 C11 N5 7.7(13)
N6 C12 C11 C10 -171.8(10)
N10 C32 C33 C34 2.3(17)
N10 C32 C31 N9 3.4(13)
N10 C32 C31 C30 -177.7(10)
N10 C36 C35 C34 1.9(16)
N9 C31 C30 C29 -3.0(16)
N2 N1 C1 C2 -1.3(12)
N2 C3 C2 C1 -1.8(12)
N1 N2 C3 C2 1.0(12)
N4 N3 C4 C5 -3.2(13)
N12 C46 C45 C44 -1.5(17)
N12 C42 C43 C44 -0.8(16)
N12 C42 C41 N11 1.5(14)
N12 C42 C41 C40 -177.8(10)
N3 N4 C6 C5 -3.0(11)
N3 C4 C5 C6 1.4(13)
C40 C39 C38 C37 5.4(17)
C39 C40 C41 N11 -3.1(17)
C39 C40 C41 C42 176.1(10)
C39 C38 C37 N11 -3.4(17)
C37 N11 C41 C40 5.1(15)
C37 N11 C41 C42 -174.2(9)
C32 N10 C36 C35 0.7(14)
C32 C31 C30 C29 178.2(10)
C36 N10 C32 C33 -2.8(14)
C36 N10 C32 C31 178.3(8)
C36 C35 C34 C33 -2.5(16)
C35 C34 C33 C32 0.4(17)
C33 C32 C31 N9 -175.3(11)
C33 C32 C31 C30 3.6(17)
C31 N9 C27 C28 -1.9(16)
C31 C32 C33 C34 -179.1(11)
C31 C30 C29 C28 1.9(16)
C30 C29 C28 C27 -0.9(17)
C29 C28 C27 N9 1.0(17)
C27 N9 C31 C32 -178.1(9)
C27 N9 C31 C30 3.0(15)
C24 C23 C22 N8 -1.8(17)
C24 C23 C22 C21 -180.0(11)
C23 C24 C25 C26 -1.4(17)
C21 N7 C17 C18 -1.9(15)
C21 C20 C19 C18 -0.2(18)
C20 C21 C22 N8 -178.6(11)
C20 C21 C22 C23 -0.3(19)
C20 C19 C18 C17 -0.8(17)
C19 C18 C17 N7 1.9(17)
C17 N7 C21 C20 0.9(16)
C17 N7 C21 C22 -178.3(9)
C16 N6 C12 C13 -0.2(15)
C16 N6 C12 C11 -175.1(9)
C16 C15 C14 C13 -0.3(17)
C15 C14 C13 C12 -1.8(18)
C14 C13 C12 N6 2.1(18)
C14 C13 C12 C11 176.5(10)
C13 C12 C11 N5 -167.1(10)
C13 C12 C11 C10 13.4(17)
C12 N6 C16 C15 -2.1(15)
C12 C11 C10 C9 -178.3(10)
C11 N5 C7 C8 3.1(16)
C11 C10 C9 C8 0.1(16)
C10 C9 C8 C7 -0.8(16)
C9 C8 C7 N5 -0.8(17)
C7 N5 C11 C12 176.7(9)
C7 N5 C11 C10 -3.8(15)
C46 N12 C42 C43 -1.3(15)
C46 N12 C42 C41 176.2(9)
C46 C45 C44 C43 -0.7(17)
C45 C44 C43 C42 1.8(17)
C42 N12 C46 C45 2.5(15)
C3 N2 N1 Os1 -161.2(7)
C3 N2 N1 C1 0.2(11)
C3 C2 C1 N1 1.9(12)
C4 C5 C6 N4 1.1(12)
C6 N4 N3 Os2 -164.9(7)
C6 N4 N3 C4 3.7(11)
C43 C42 C41 N11 178.9(10)
C43 C42 C41 C40 -0.3(17)
C41 N11 C37 C38 -1.9(16)
C41 C40 C39 C38 -2.2(17)
C41 C42 C43 C44 -178.1(10)
C22 N8 C26 C25 -0.1(16)
C22 C21 C20 C19 179.2(11)
C26 N8 C22 C23 0.7(16)
C26 N8 C22 C21 179.1(10)
C25 C24 C23 C22 2.1(18)
